data_4030920
loop_
_publ_author_name
'Marouani, H.'
'Rzaigui, M.'
'Bagieu-Beucher, M.'

_publ_section_title
;
 Synthesis and crystal structure
 of(1,6-NH~3~C~6~H~12~NH~3~)~2~(1-NH~3~C~10~H~7~)~2~P~6~O~18~ &#x00B7; 2H~2~O
;
_journal_coden_ASTM EJSCE5
_journal_issue 6-7
_journal_name_full
;
 European Journal of Solid State and Inorganic Chemistry
;
_journal_page_first 459
_journal_page_last 471
_journal_paper_doi 10.1016/S0992-4361(98)80023-4
_journal_volume 35
_journal_year 1998
_chemical_formula_sum 'C32 H64 N6 O22 P6'
_chemical_formula_weight 1070.72
_space_group_IT_number 14
_symmetry_cell_setting monoclinic
_symmetry_Int_Tables_number 14
_symmetry_space_group_name_Hall '-P 2ybc'
_symmetry_space_group_name_H-M 'P 1 21/c 1'
_cell_angle_alpha 90
_cell_angle_beta 96.44(2)
_cell_angle_gamma 90
_cell_formula_units_Z 2
_cell_length_a 11.862(2)
_cell_length_b 10.104(1)
_cell_length_c 19.664(6)
_cell_volume 2341.9(9)
_diffrn_ambient_temperature 293
_diffrn_radiation_probe x-ray
_diffrn_radiation_type MoK\a
_diffrn_radiation_wavelength 0.71073
_exptl_absorpt_coefficient_mu 0.316
_exptl_crystal_density_diffrn 1.468
_exptl_crystal_F_000 1088
_refine_ls_number_parameters 416
_refine_ls_number_reflns 3928
_refine_ls_R_factor_gt 0.033
_refine_ls_wR_factor_gt 0.036
_cod_data_source_file EJSSIC-1998-35-459-471.cif
_cod_data_source_block cyclo
_cod_depositor_comments
;
discrepancy between the given number of water molecules
in the formula and in the atom coordinates list suggesting
4H2O instead of 2H2O
;
_cod_original_sg_symbol_H-M 'P 21/c'
_cod_database_code 4030920

loop_
_symmetry_equiv_pos_site_id
_symmetry_equiv_pos_as_xyz
1 x,y,z
2 -x,1/2+y,1/2-z
3 -x,-y,-z
4 x,1/2-y,1/2+z

loop_
_atom_site_label
_atom_site_type_symbol
_atom_site_thermal_displace_type
_atom_site_fract_x
_atom_site_fract_y
_atom_site_fract_z
_atom_site_occupancy
_atom_site_U_iso_or_equiv
_atom_site_calc_flag
_atom_site_refinement_flags
_atom_site_disorder_assembly
_atom_site_disorder_group
N1 N Uiso 0.7462(2) 0.5379(2) 0.45370(10) 1.000 0.0352(5) . . . .
C1 C Uiso 0.4290(2) 0.5088(3) 0.62170(10) 1.000 0.0427(6) . . . .
C1O C Uiso 0.3947(3) 0.0604(4) 0.8084(2) 1.000 0.0778(10) . . . .
C2 C Uiso 0.3745(2) 0.4400(3) 0.56570(10) 1.000 0.0377(6) . . . .
C3 C Uiso 0.5695(2) 0.8559(3) 0.9730(2) 1.000 0.0491(8) . . . .
C4 C Uiso 0.4526(2) 0.6642(3) 0.4563(2) 1.000 0.0640(9) . . . .
C5 C Uiso 0.3965(2) 0.6000(4) 0.4034(2) 1.000 0.0679(9) . . . .
C6 C Uiso 0.5475(2) 0.0120(3) 0.1370(2) 1.000 0.0555(8) . . . .
C7 C Uiso 0.3730(2) 0.9016(3) 0.16190(10) 1.000 0.0489(8) . . . .
C8 C Uiso 0.4334(3) 0.8345(4) 0.2141(2) 1.000 0.0659(10) . . . .
C9 C Uiso 0.4495(3) 0.1462(4) 0.7712(2) 1.000 0.0797(10) . . . .
N2 N Uiso 0.8735(2) 0.0162(2) 0.68410(10) 1.000 0.0403(5) . . . .
N3 N Uiso 0.1443(2) 0.5001(2) 0.09320(10) 1.000 0.0410(5) . . . .
C11 C Uiso 0.7658(2) 0.5590(3) 0.17840(10) 1.000 0.0398(6) . . . .
C12 C Uiso 0.6735(2) 0.4838(3) 0.13630(10) 1.000 0.0423(6) . . . .
C13 C Uiso 0.4399(2) 0.4475(3) 0.8641(2) 1.000 0.0465(8) . . . .
C14 C Uiso 0.4633(2) 0.0270(3) 0.59930(10) 1.000 0.0469(8) . . . .
C15 C Uiso 0.6516(2) 0.0323(3) 0.3918(2) 1.000 0.0433(6) . . . .
C16 C Uiso 0.7476(2) 0.9531(3) 0.42870(10) 1.000 0.0432(6) . . . .
P1 P Uiso 1.00527(5) 0.07042(6) 0.13689(3) 1.000 0.0274(1) . . . .
P2 P Uiso 1.08787(5) -0.25525(6) -0.02939(3) 1.000 0.0249(1) . . . .
P3 P Uiso 0.94687(5) -0.18821(6) 0.07780(3) 1.000 0.0289(1) . . . .
OE11 O Uiso 1.11680(10) 0.1367(2) 0.14336(9) 1.000 0.0409(5) . . . .
OE12 O Uiso 0.9536(2) 0.0353(2) 0.19937(8) 1.000 0.0431(5) . . . .
OL12 O Uiso 0.91350(10) 0.1558(2) 0.09168(9) 1.000 0.0459(5) . . . .
OE21 O Uiso 1.18710(10) -0.2251(2) 0.01964(9) 1.000 0.0377(4) . . . .
OE22 O Uiso 1.07320(10) -0.3907(2) -0.05598(9) 1.000 0.0375(4) . . . .
OL23 O Uiso 0.97330(10) -0.2171(2) 0.00116(8) 1.000 0.0343(4) . . . .
OE31 O Uiso 0.82470(10) -0.1609(2) 0.07329(9) 1.000 0.0423(5) . . . .
OE32 O Uiso -0.0014(2) 0.7897(2) 0.62439(9) 1.000 0.0438(5) . . . .
OL31 O Uiso 1.0183(2) -0.0544(2) 0.09068(9) 1.000 0.0441(5) . . . .
OW1 O Uiso 0.1507(2) 0.7496(2) 0.24070(10) 1.000 0.0588(6) . . . .
OW2 O Uiso 0.1484(2) 0.1301(2) 0.71520(10) 1.000 0.0552(5) . . . .

loop_
_atom_type_symbol
_atom_type_description
_atom_type_scat_dispersion_real
_atom_type_scat_dispersion_imag
_atom_type_scat_source
C C 0.0033 0.0016 ' International Tables Vol C Tables 4.2.6.8 and 6.1.1.4'
N N 0.0061 0.0033 ' International Tables Vol C Tables 4.2.6.8 and 6.1.1.4'
O O 0.0106 0.0060 ' International Tables Vol C Tables 4.2.6.8 and 6.1.1.4'
P P 0.1023 0.0942 ' International Tables Vol C Tables 4.2.6.8 and 6.1.1.4'

loop_
_geom_angle_atom_site_label_1
_geom_angle_atom_site_label_2
_geom_angle_atom_site_label_3
_geom_angle
_geom_angle_site_symmetry_1
_geom_angle_site_symmetry_2
_geom_angle_site_symmetry_3
_geom_angle_publ_flag
OE11 P1 OE12 119.29(12) . . . yes
OE11 P1 OL12 110.78(10) . . . yes
OE11 P1 OL31 105.58(12) . . . yes
OE12 P1 OL12 105.96(11) . . . yes
OE12 P1 OL31 111.41(11) . . . yes
OL12 P1 OL31 102.63(11) . . . yes
OE21 P2 OE22 118.80(11) . . . yes
OE22 P2 OL23 106.72(9) . . . yes
OL12 P2 OE22 109.00(11) 3_755 . . yes
OL12 P2 OL23 101.71(9) 3_755 . . yes
OE21 P2 OL23 110.93(9) . . . yes
OL12 P2 OE21 108.33(10) 3_755 . . yes
OL23 P3 OE31 105.89(9) . . . yes
OE31 P3 OL31 110.62(12) . . . yes
OL23 P3 OL31 98.45(10) . . . yes
OL23 P3 OE32 110.43(11) . . 4_654 yes
OE32 P3 OL31 108.39(12) 4_654 . . yes
OE31 P3 OE32 120.75(13) . . 4_654 yes
P1 OL12 P2 136.70(9) . . 3_755 yes
P2 OL23 P3 131.65(10) . . . yes
P1 OL31 P3 133.19(15) . . . yes
C2 C1 C6 116.9(3) . . 4_555 no
C2 C1 C7 123.6(2) . . 4_565 no
C6 C1 C7 119.5(2) 4_555 . 4_565 no
C6 C1O C9 121.6(3) 3_656 . . no
N1 C2 C1 119.0(2) 3_666 . . yes
C1 C2 C3 122.6(2) . . 2_646 no
N1 C2 C3 118.4(2) 3_666 . 2_646 yes
C2 C3 C4 119.4(3) 2_656 . 4_565 no
C3 C4 C5 120.3(3) 4_564 . . no
C4 C5 C6 121.3(2) . . 2_655 no
C1 C6 C5 119.5(3) 4_554 . 2_645 no
C1 C6 C1O 118.0(3) 4_554 . 3_656 no
C1O C6 C5 122.5(3) 3_656 . 2_645 no
C1 C7 C8 119.9(2) 4_564 . . no
C7 C8 C9 120.7(3) . . 3_666 no
C1O C9 C8 120.4(4) . . 3_666 no
N2 C11 C12 110.6(2) 4_554 . . yes
C11 C12 C13 111.3(2) . . 3_666 no
C12 C13 C14 112.7(2) 3_666 . 2_656 no
C13 C14 C15 112.3(2) 2_646 . 3_656 no
C14 C15 C16 112.0(3) 3_656 . 1_545 no
N3 C16 C15 108.8(2) 2_655 . 1_565 yes

loop_
_geom_bond_atom_site_label_1
_geom_bond_atom_site_label_2
_geom_bond_distance
_geom_bond_site_symmetry_1
_geom_bond_site_symmetry_2
_geom_bond_publ_flag
P1 OL31 1.572(2) . . yes
P1 OE11 1.4755(16) . . yes
P1 OE12 1.477(2) . . yes
P1 OL12 1.5819(18) . . yes
P2 OE21 1.4674(17) . . yes
P2 OE22 1.468(2) . . yes
P2 OL23 1.5936(15) . . yes
P2 OL12 1.583(2) . 3_755 yes
P3 OE32 1.463(2) . 4_654 yes
P3 OL23 1.6002(17) . . yes
P3 OE31 1.4681(15) . . yes
P3 OL31 1.601(2) . . yes
N1 C2 1.457(3) . 3_666 yes
N2 C11 1.480(3) . 4_555 yes
N3 C16 1.476(3) . 2_645 yes
C1 C7 1.416(4) . 4_565 no
C1 C6 1.420(3) . 4_555 no
C1 C2 1.398(3) . . no
C1O C9 1.348(5) . . no
C1O C6 1.412(5) . 3_656 no
C2 C3 1.362(4) . 2_646 no
C3 C4 1.404(4) . 4_565 no
C4 C5 1.338(5) . . no
C5 C6 1.408(5) . 2_655 no
C7 C8 1.364(5) . . no
C8 C9 1.400(5) . 3_666 no
C11 C12 1.503(3) . . no
C12 C13 1.513(4) . 3_666 no
C13 C14 1.515(4) . 2_656 no
C14 C15 1.517(4) . 3_656 no
C15 C16 1.509(4) . 1_545 no

loop_
_geom_torsion_atom_site_label_1
_geom_torsion_atom_site_label_2
_geom_torsion_atom_site_label_3
_geom_torsion_atom_site_label_4
_geom_torsion
_geom_torsion_site_symmetry_1
_geom_torsion_site_symmetry_2
_geom_torsion_site_symmetry_3
_geom_torsion_site_symmetry_4
_geom_torsion_publ_flag
OE12 P1 OL31 P3 30.8(2) . . . . no
OL12 P1 OL31 P3 -82.19(18) . . . . no
OL31 P1 OL12 P2 -81.1(2) . . . 3_755 no
OE11 P1 OL12 P2 31.2(2) . . . 3_755 no
OE12 P1 OL12 P2 161.99(18) . . . 3_755 no
OE11 P1 OL31 P3 161.71(17) . . . . no
OE21 P2 OL23 P3 -17.2(2) . . . . no
OL23 P2 OL12 P1 -20.3(2) . . 3_755 3_755 no
OL12 P2 OL23 P3 -132.25(17) 3_755 . . . no
OE21 P2 OL12 P1 -137.22(18) . . 3_755 3_755 no
OE22 P2 OL23 P3 113.58(17) . . . . no
OE22 P2 OL12 P1 92.18(19) . . 3_755 3_755 no
OE32 P3 OL23 P2 -46.6(2) 4_654 . . . no
OL23 P3 OL31 P1 151.28(17) . . . . no
OL31 P3 OL23 P2 66.70(19) . . . . no
OE31 P3 OL23 P2 -178.94(16) . . . . no
OE32 P3 OL31 P1 -93.8(2) 4_654 . . . no
OE31 P3 OL31 P1 40.7(2) . . . . no
C6 C1 C2 N1 -177.6(2) 4_555 . . 3_666 no
C6 C1 C2 C3 0.3(4) 4_555 . . 2_646 no
C2 C1 C6 C5 -0.7(4) . . 4_555 3_666 no
C2 C1 C7 C8 -177.4(3) . . 4_565 4_565 no
C2 C1 C6 C1O 177.5(3) . . 4_555 2_656 no
C7 C1 C2 C3 178.9(3) 4_565 . . 2_646 no
C7 C1 C2 N1 1.0(4) 4_565 . . 3_666 no
C6 C1O C9 C8 0.2(6) 3_656 . . 3_666 no
C9 C1O C6 C1 0.5(5) . . 3_656 2_646 no
C9 C1O C6 C5 178.6(4) . . 3_656 4_555 no
C1 C2 C3 C4 0.5(5) . . 2_646 3_666 no
C3 C4 C5 C6 -0.5(6) 4_564 . . 2_655 no
C4 C5 C6 C1O 177.8(4) . . 2_655 4_554 no
C4 C5 C6 C1 -0.3(5) . . 2_655 3_666 no
C1 C7 C8 C9 0.4(5) 4_564 . . 3_666 no
C7 C8 C9 C1O 0.2(6) . . 3_666 3_666 no
N2 C11 C12 C13 174.2(2) 4_554 . . 3_666 no
C11 C12 C13 C14 -174.8(2) . . 3_666 4_554 no
